data_7117691
loop_
_publ_author_name
'C. Hering-Junghans'
'A. Schulz'
'A. Villinger'

_publ_section_title
;
 A neutral low-coordinate heterocyclic bismuth-in species
;
_journal_name_full Chem.Commun.
_journal_page_first 13834
_journal_paper_doi 10.1039/C5cc04516A
_journal_volume 51
_journal_year 2015
_chemical_formula_moiety 'C72 H66 N2 Sn2, 4(C6 H5 F)'
_chemical_formula_sum 'C96 H86 F4 N2 Sn2'
_chemical_formula_weight 1581.04
_chemical_name_systematic
;
 ?
;
_space_group_crystal_system triclinic
_space_group_IT_number 2
_space_group_name_Hall '-P 1'
_space_group_name_H-M_alt 'P -1'
_symmetry_space_group_name_Hall '-P 1'
_symmetry_space_group_name_H-M 'P -1'
_atom_sites_solution_hydrogens geom
_audit_creation_method SHELXL-2013
_audit_update_record
;
2015-05-31 deposited with the CCDC.
2015-07-23 downloaded from the CCDC.
;
_cell_angle_alpha 109.721(3)
_cell_angle_beta 103.913(2)
_cell_angle_gamma 101.780(2)
_cell_formula_units_Z 1
_cell_length_a 10.1387(5)
_cell_length_b 14.5652(8)
_cell_length_c 15.4070(8)
_cell_measurement_reflns_used 9922
_cell_measurement_temperature 173(2)
_cell_measurement_theta_max 27.90
_cell_measurement_theta_min 2.56
_cell_volume 1974.97(19)
_computing_cell_refinement 'Bruker Apex V7.51A'
_computing_data_collection 'Bruker Apex V7.51A'
_computing_data_reduction 'Bruker SAINT'
_computing_molecular_graphics 'ORTEP-3v2.01 (Farrugia, 1997)'
_computing_publication_material SHELXL-2013
_computing_structure_refinement 'SHELXL-2013 (Sheldrick, 2013)'
_computing_structure_solution 'SHELXS-2013 (Sheldrick, 2013)'
_diffrn_ambient_temperature 173(2)
_diffrn_measured_fraction_theta_full 0.998
_diffrn_measured_fraction_theta_max 0.996
_diffrn_measurement_device_type 'Bruker-Nonius Apex X8-CCD-diffractometer'
_diffrn_measurement_method 'phi and omega scans'
_diffrn_radiation_monochromator graphite
_diffrn_radiation_source 'sealed tube'
_diffrn_radiation_type MoK\a
_diffrn_radiation_wavelength 0.71073
_diffrn_reflns_av_R_equivalents 0.0365
_diffrn_reflns_av_unetI/netI 0.0485
_diffrn_reflns_laue_measured_fraction_full 0.998
_diffrn_reflns_laue_measured_fraction_max 0.996
_diffrn_reflns_limit_h_max 14
_diffrn_reflns_limit_h_min -15
_diffrn_reflns_limit_k_max 21
_diffrn_reflns_limit_k_min -21
_diffrn_reflns_limit_l_max 22
_diffrn_reflns_limit_l_min -22
_diffrn_reflns_number 66071
_diffrn_reflns_point_group_measured_fraction_full 0.998
_diffrn_reflns_point_group_measured_fraction_max 0.996
_diffrn_reflns_theta_full 25.242
_diffrn_reflns_theta_max 32.000
_diffrn_reflns_theta_min 2.752
_exptl_absorpt_coefficient_mu 0.690
_exptl_absorpt_correction_T_max 0.7464
_exptl_absorpt_correction_T_min 0.6837
_exptl_absorpt_correction_type multi-scan
_exptl_absorpt_process_details '(SADABS; Sheldrick, 2004)'
_exptl_crystal_colour red
_exptl_crystal_density_diffrn 1.329
_exptl_crystal_description plate
_exptl_crystal_F_000 812
_exptl_crystal_size_max 0.300
_exptl_crystal_size_mid 0.170
_exptl_crystal_size_min 0.050
_refine_diff_density_max 0.824
_refine_diff_density_min -0.788
_refine_diff_density_rms 0.084
_refine_ls_extinction_coef .
_refine_ls_extinction_method none
_refine_ls_goodness_of_fit_ref 1.068
_refine_ls_hydrogen_treatment constr
_refine_ls_matrix_type full
_refine_ls_number_parameters 529
_refine_ls_number_reflns 13646
_refine_ls_number_restraints 7
_refine_ls_restrained_S_all 1.074
_refine_ls_R_factor_all 0.0667
_refine_ls_R_factor_gt 0.0421
_refine_ls_shift/su_max 0.003
_refine_ls_shift/su_mean 0.000
_refine_ls_structure_factor_coef Fsqd
_refine_ls_weighting_details 'w=1/[\s^2^(Fo^2^)+(0.0373P)^2^+0.9230P] where P=(Fo^2^+2Fc^2^)/3'
_refine_ls_weighting_scheme calc
_refine_ls_wR_factor_gt 0.0820
_refine_ls_wR_factor_ref 0.0945
_reflns_Friedel_coverage 0.000
_reflns_friedel_fraction_full .
_reflns_friedel_fraction_max .
_reflns_number_gt 10553
_reflns_number_total 13646
_reflns_threshold_expression 'I > 2\s(I)'
_cod_data_source_file c5cc04516a2.cif
_cod_data_source_block ch011_1tBu_[Sn(NtBuAr)]2
_cod_original_cell_volume 1974.97(18)
_cod_database_code 7117691
_shelx_space_group_comment
;
The symmetry employed for this shelxl refinement is uniquely defined
by the following loop, which should always be used as a source of
symmetry information in preference to the above space-group names.
They are only intended as comments.
;
_shelx_estimated_absorpt_t_min 0.820
_shelx_estimated_absorpt_t_max 0.966
_shelxl_version_number 2013-4

loop_
_space_group_symop_operation_xyz
'x, y, z'
'-x, -y, -z'

loop_
_atom_site_label
_atom_site_type_symbol
_atom_site_fract_x
_atom_site_fract_y
_atom_site_fract_z
_atom_site_U_iso_or_equiv
_atom_site_adp_type
_atom_site_occupancy
_atom_site_site_symmetry_order
_atom_site_calc_flag
_atom_site_refinement_flags_posn
_atom_site_refinement_flags_adp
_atom_site_refinement_flags_occupancy
_atom_site_disorder_assembly
_atom_site_disorder_group
N1 N 0.47350(17) 0.02388(13) 0.58284(11) 0.0246(3) Uani 1 1 d . . . . .
Sn1 Sn 0.66366(2) 0.01468(2) 0.55803(2) 0.02716(5) Uani 1 1 d . . . . .
C1 C 0.44004(19) 0.04517(15) 0.66868(13) 0.0226(4) Uani 1 1 d . . . . .
C2 C 0.3900(2) -0.03352(15) 0.69778(13) 0.0235(4) Uani 1 1 d . . . . .
C3 C 0.3490(2) -0.01138(15) 0.78037(14) 0.0246(4) Uani 1 1 d . . . . .
H3 H 0.3140 -0.0657 0.7980 0.030 Uiso 1 1 calc R U . . .
C4 C 0.3576(2) 0.08811(15) 0.83822(13) 0.0246(4) Uani 1 1 d . . . . .
C5 C 0.4141(2) 0.16597(15) 0.81205(14) 0.0262(4) Uani 1 1 d . . . . .
H5 H 0.4245 0.2348 0.8519 0.031 Uiso 1 1 calc R U . . .
C6 C 0.4559(2) 0.14705(15) 0.72964(13) 0.0240(4) Uani 1 1 d . . . . .
C7 C 0.3907(2) -0.14101(15) 0.63845(14) 0.0275(4) Uani 1 1 d . . . . .
H7 H 0.3551 -0.1525 0.5680 0.033 Uiso 1 1 calc R U . . .
C8 C 0.5434(2) -0.14667(16) 0.65970(16) 0.0317(4) Uani 1 1 d . . . . .
C9 C 0.5773(3) -0.21731(19) 0.5881(2) 0.0431(6) Uani 1 1 d . . . . .
H9 H 0.5054 -0.2602 0.5266 0.052 Uiso 1 1 calc R U . . .
C10 C 0.7135(3) -0.2259(2) 0.6054(2) 0.0549(7) Uani 1 1 d . . . . .
H10 H 0.7343 -0.2746 0.5560 0.066 Uiso 1 1 calc R U . . .
C11 C 0.8186(3) -0.1642(3) 0.6937(3) 0.0605(8) Uani 1 1 d . . . . .
H11 H 0.9122 -0.1702 0.7057 0.073 Uiso 1 1 calc R U . . .
C12 C 0.7878(3) -0.0933(3) 0.7652(2) 0.0592(8) Uani 1 1 d . . . . .
H12 H 0.8604 -0.0503 0.8264 0.071 Uiso 1 1 calc R U . . .
C13 C 0.6504(3) -0.0845(2) 0.74777(18) 0.0443(6) Uani 1 1 d . . . . .
H13 H 0.6304 -0.0351 0.7972 0.053 Uiso 1 1 calc R U . . .
C14 C 0.2906(3) -0.22619(16) 0.64952(16) 0.0341(5) Uani 1 1 d . . . . .
C15 C 0.3309(3) -0.25968(19) 0.72295(19) 0.0477(6) Uani 1 1 d . . . . .
H15 H 0.4261 -0.2306 0.7678 0.057 Uiso 1 1 calc R U . . .
C16 C 0.2335(4) -0.3354(2) 0.7316(2) 0.0657(10) Uani 1 1 d . . . . .
H16 H 0.2621 -0.3566 0.7832 0.079 Uiso 1 1 calc R U . . .
C17 C 0.0964(4) -0.3799(2) 0.6664(3) 0.0745(11) Uani 1 1 d . . . . .
H17 H 0.0305 -0.4323 0.6723 0.089 Uiso 1 1 calc R U . . .
C18 C 0.0554(3) -0.3485(2) 0.5931(3) 0.0717(10) Uani 1 1 d . . . . .
H18 H -0.0395 -0.3788 0.5479 0.086 Uiso 1 1 calc R U . . .
C19 C 0.1516(3) -0.2723(2) 0.5843(2) 0.0494(6) Uani 1 1 d . . . . .
H19 H 0.1217 -0.2513 0.5327 0.059 Uiso 1 1 calc R U . . .
C20 C 0.3048(2) 0.11051(17) 0.92619(15) 0.0326(5) Uani 1 1 d . . . . .
C21A C 0.3241(7) 0.2230(4) 0.9809(4) 0.0621(19) Uani 0.539(4) 1 d . . P A 1
H21A H 0.2706 0.2478 0.9366 0.093 Uiso 0.539(4) 1 calc R U P A 1
H21B H 0.4259 0.2624 1.0056 0.093 Uiso 0.539(4) 1 calc R U P A 1
H21C H 0.2884 0.2316 1.0359 0.093 Uiso 0.539(4) 1 calc R U P A 1
C22A C 0.3921(7) 0.0739(5) 0.9986(3) 0.0602(17) Uani 0.539(4) 1 d . . P A 1
H22A H 0.4944 0.1091 1.0176 0.090 Uiso 0.539(4) 1 calc R U P A 1
H22B H 0.3733 -0.0004 0.9667 0.090 Uiso 0.539(4) 1 calc R U P A 1
H22C H 0.3635 0.0899 1.0570 0.090 Uiso 0.539(4) 1 calc R U P A 1
C23A C 0.1476(6) 0.0489(4) 0.8920(4) 0.0550(16) Uani 0.539(4) 1 d . . P A 1
H23A H 0.1149 0.0604 0.9485 0.083 Uiso 0.539(4) 1 calc R U P A 1
H23B H 0.1355 -0.0243 0.8592 0.083 Uiso 0.539(4) 1 calc R U P A 1
H23C H 0.0911 0.0708 0.8462 0.083 Uiso 0.539(4) 1 calc R U P A 1
C21B C 0.4243(7) 0.1884(5) 1.0184(4) 0.0500(17) Uani 0.461(4) 1 d . . P A 2
H21D H 0.3879 0.2049 1.0734 0.075 Uiso 0.461(4) 1 calc R U P A 2
H21E H 0.4598 0.2511 1.0091 0.075 Uiso 0.461(4) 1 calc R U P A 2
H21F H 0.5024 0.1598 1.0323 0.075 Uiso 0.461(4) 1 calc R U P A 2
C22B C 0.2407(7) 0.0168(4) 0.9410(4) 0.0457(16) Uani 0.461(4) 1 d . . P A 2
H22D H 0.3141 -0.0155 0.9556 0.069 Uiso 0.461(4) 1 calc R U P A 2
H22E H 0.1621 -0.0319 0.8813 0.069 Uiso 0.461(4) 1 calc R U P A 2
H22F H 0.2041 0.0366 0.9956 0.069 Uiso 0.461(4) 1 calc R U P A 2
C23B C 0.1835(6) 0.1595(5) 0.9040(4) 0.0489(16) Uani 0.461(4) 1 d . . P A 2
H23D H 0.1052 0.1100 0.8445 0.073 Uiso 0.461(4) 1 calc R U P A 2
H23E H 0.2219 0.2214 0.8944 0.073 Uiso 0.461(4) 1 calc R U P A 2
H23F H 0.1476 0.1776 0.9591 0.073 Uiso 0.461(4) 1 calc R U P A 2
C24 C 0.5239(2) 0.23350(16) 0.70384(15) 0.0301(4) Uani 1 1 d . . . . .
H24 H 0.4775 0.2111 0.6319 0.036 Uiso 1 1 calc R U . . .
C25 C 0.6831(2) 0.24855(16) 0.72213(16) 0.0334(5) Uani 1 1 d . . . . .
C26 C 0.7639(3) 0.2240(2) 0.79157(19) 0.0444(6) Uani 1 1 d . . . . .
H26 H 0.7190 0.1938 0.8271 0.053 Uiso 1 1 calc R U . . .
C27 C 0.9108(3) 0.2430(2) 0.8104(2) 0.0568(7) Uani 1 1 d . . . . .
H27 H 0.9651 0.2267 0.8593 0.068 Uiso 1 1 calc R U . . .
C28 C 0.9769(3) 0.2847(2) 0.7590(2) 0.0622(9) Uani 1 1 d . . . . .
H28 H 1.0767 0.2968 0.7716 0.075 Uiso 1 1 calc R U . . .
C29 C 0.8985(3) 0.3091(2) 0.6890(2) 0.0613(8) Uani 1 1 d . . . . .
H29 H 0.9443 0.3379 0.6529 0.074 Uiso 1 1 calc R U . . .
C30 C 0.7522(3) 0.2918(2) 0.6704(2) 0.0475(6) Uani 1 1 d . . . . .
H30 H 0.6991 0.3096 0.6222 0.057 Uiso 1 1 calc R U . . .
C31 C 0.4951(3) 0.33311(16) 0.75417(17) 0.0349(5) Uani 1 1 d . . . . .
C32 C 0.5867(3) 0.4067(2) 0.8441(2) 0.0509(7) Uani 1 1 d . . . . .
H32 H 0.6733 0.3976 0.8747 0.061 Uiso 1 1 calc R U . . .
C33 C 0.5522(4) 0.4946(2) 0.8902(2) 0.0685(9) Uani 1 1 d . . . . .
H33 H 0.6159 0.5452 0.9520 0.082 Uiso 1 1 calc R U . . .
C34 C 0.4271(4) 0.5082(2) 0.8471(3) 0.0689(10) Uani 1 1 d . . . . .
H34 H 0.4031 0.5673 0.8794 0.083 Uiso 1 1 calc R U . . .
C35 C 0.3366(3) 0.4360(2) 0.7568(3) 0.0640(9) Uani 1 1 d . . . . .
H35 H 0.2505 0.4457 0.7261 0.077 Uiso 1 1 calc R U . . .
C36 C 0.3707(3) 0.34914(19) 0.7106(2) 0.0469(6) Uani 1 1 d . . . . .
H36 H 0.3077 0.2998 0.6480 0.056 Uiso 1 1 calc R U . . .
F1 F 0.7192(9) 0.4899(10) 0.5937(8) 0.135(3) Uani 0.5 1 d . . P . .
C37 C 0.5991(7) 0.4960(8) 0.5436(6) 0.069(3) Uani 0.5 1 d G . P . .
C38 C 0.5777(8) 0.4805(8) 0.4465(6) 0.061(3) Uani 0.5 1 d G . P . .
H38 H 0.6491 0.4666 0.4185 0.073 Uiso 0.5 1 calc R U P . .
C39 C 0.4518(10) 0.4854(10) 0.3903(6) 0.079(4) Uani 0.5 1 d G . P . .
H39 H 0.4371 0.4749 0.3240 0.094 Uiso 0.5 1 calc R U P . .
C40 C 0.3472(9) 0.5058(11) 0.4312(9) 0.101(6) Uani 0.5 1 d G . P . .
H40 H 0.2612 0.5092 0.3928 0.121 Uiso 0.5 1 calc R U P . .
C41 C 0.3686(8) 0.5213(9) 0.5283(9) 0.076(4) Uani 0.5 1 d G . P . .
H41 H 0.2972 0.5352 0.5563 0.092 Uiso 0.5 1 calc R U P . .
C42 C 0.4946(9) 0.5164(7) 0.5845(6) 0.068(4) Uani 0.5 1 d G . P . .
H42 H 0.5092 0.5270 0.6509 0.081 Uiso 0.5 1 calc R U P . .
F2 F 1.0763(4) 0.1987(3) 0.5386(3) 0.0698(10) Uani 0.5 1 d . . P . .
C43 C 1.0331(15) 0.0919(11) 0.5181(9) 0.039(2) Uani 0.5 1 d G . P . .
C44 C 0.9479(15) 0.0210(11) 0.4242(9) 0.039(2) Uani 0.5 1 d G . P . .
H44 H 0.9173 0.0437 0.3740 0.047 Uiso 0.5 1 calc R U P . .
C45 C 0.9075(16) -0.0832(11) 0.4037(9) 0.049(3) Uani 0.5 1 d G . P . .
H45 H 0.8493 -0.1317 0.3395 0.059 Uiso 0.5 1 calc R U P . .
C46 C 0.9522(17) -0.1165(11) 0.4771(10) 0.054(4) Uani 0.5 1 d G . P . .
H46 H 0.9246 -0.1877 0.4631 0.065 Uiso 0.5 1 calc R U P . .
C47 C 1.0374(16) -0.0455(12) 0.5710(10) 0.049(3) Uani 0.5 1 d G . P . .
H47 H 1.0680 -0.0683 0.6211 0.059 Uiso 0.5 1 calc R U P . .
C48 C 1.0778(15) 0.0587(12) 0.5915(9) 0.042(3) Uani 0.5 1 d G . P . .
H48 H 1.1361 0.1072 0.6556 0.050 Uiso 0.5 1 calc R U P . .
F3A F 0.7767(8) 0.1494(6) -0.0083(6) 0.131(3) Uiso 0.375(3) 1 d D . P B 1
C49A C 0.8664(7) 0.2476(5) 0.0493(7) 0.060(4) Uiso 0.375(3) 1 d DG . P B 1
C50A C 1.0114(7) 0.2705(5) 0.0977(6) 0.074(3) Uiso 0.375(3) 1 d DG . P B 1
H50A H 1.0482 0.2181 0.1063 0.089 Uiso 0.375(3) 1 calc R U P B 1
C51A C 1.1024(6) 0.3703(5) 0.1336(5) 0.076(3) Uiso 0.375(3) 1 d G . P B 1
H51A H 1.2014 0.3859 0.1667 0.091 Uiso 0.375(3) 1 calc R U P B 1
C52A C 1.0484(7) 0.4471(4) 0.1211(5) 0.058(2) Uiso 0.375(3) 1 d G . P B 1
H52A H 1.1106 0.5152 0.1456 0.070 Uiso 0.375(3) 1 calc R U P B 1
C53A C 0.9035(8) 0.4241(5) 0.0727(7) 0.093(5) Uiso 0.375(3) 1 d G . P B 1
H53A H 0.8666 0.4766 0.0641 0.111 Uiso 0.375(3) 1 calc R U P B 1
C54A C 0.8125(6) 0.3244(6) 0.0368(8) 0.084(2) Uiso 0.375(3) 1 d DG . P B 1
H54A H 0.7134 0.3087 0.0037 0.101 Uiso 0.375(3) 1 calc R U P B 1
F3B F 0.7287(10) 0.3308(7) 0.0178(8) 0.179(4) Uiso 0.391(3) 1 d D . P C 2
C49B C 0.8640(6) 0.3298(4) 0.0560(5) 0.0569(19) Uiso 0.391(3) 1 d DG . P C 2
C50B C 0.9775(7) 0.4201(3) 0.1105(5) 0.067(2) Uiso 0.391(3) 1 d DG . P C 2
H50B H 0.9657 0.4837 0.1122 0.080 Uiso 0.391(3) 1 calc R U P C 2
C51B C 1.1082(6) 0.4174(4) 0.1626(5) 0.082(3) Uiso 0.391(3) 1 d G . P C 2
H51B H 1.1857 0.4792 0.1999 0.099 Uiso 0.391(3) 1 calc R U P C 2
C52B C 1.1254(6) 0.3244(5) 0.1601(5) 0.065(2) Uiso 0.391(3) 1 d G . P C 2
H52B H 1.2147 0.3226 0.1957 0.078 Uiso 0.391(3) 1 calc R U P C 2
C53B C 1.0119(7) 0.2341(4) 0.1055(5) 0.066(2) Uiso 0.391(3) 1 d G . P C 2
H53B H 1.0236 0.1705 0.1038 0.079 Uiso 0.391(3) 1 calc R U P C 2
C54B C 0.8812(6) 0.2368(4) 0.0535(6) 0.069(4) Uiso 0.391(3) 1 d DG . P C 2
H54B H 0.8036 0.1750 0.0162 0.083 Uiso 0.391(3) 1 calc R U P C 2
F3C F 0.9883(13) 0.1475(8) 0.0736(11) 0.158(6) Uiso 0.233(3) 1 d D . P D 3
C49C C 0.9625(8) 0.2355(5) 0.0828(6) 0.033(2) Uiso 0.233(3) 1 d DG . P D 3
C50C C 1.0732(7) 0.3275(6) 0.1367(6) 0.044(3) Uiso 0.233(3) 1 d DG . P D 3
H50C H 1.1643 0.3277 0.1718 0.053 Uiso 0.233(3) 1 calc R U P D 3
C51C C 1.0507(9) 0.4192(5) 0.1392(7) 0.043(3) Uiso 0.233(3) 1 d G . P D 3
H51C H 1.1263 0.4821 0.1760 0.052 Uiso 0.233(3) 1 calc R U P D 3
C52C C 0.9174(10) 0.4188(6) 0.0878(9) 0.035(3) Uiso 0.233(3) 1 d G . P D 3
H52C H 0.9020 0.4815 0.0895 0.042 Uiso 0.233(3) 1 calc R U P D 3
C53C C 0.8067(9) 0.3268(7) 0.0339(10) 0.084(2) Uiso 0.233(3) 1 d G . P D 3
H53C H 0.7157 0.3266 -0.0012 0.101 Uiso 0.233(3) 1 calc R U P D 3
C54C C 0.8293(8) 0.2351(6) 0.0314(9) 0.069(5) Uiso 0.233(3) 1 d DG . P D 3
H54C H 0.7537 0.1722 -0.0054 0.083 Uiso 0.233(3) 1 calc R U P D 3

loop_
_atom_site_aniso_label
_atom_site_aniso_U_11
_atom_site_aniso_U_22
_atom_site_aniso_U_33
_atom_site_aniso_U_23
_atom_site_aniso_U_13
_atom_site_aniso_U_12
N1 0.0269(7) 0.0297(9) 0.0197(7) 0.0100(7) 0.0109(6) 0.0104(7)
Sn1 0.02522(7) 0.03631(9) 0.02186(7) 0.01134(6) 0.01024(5) 0.01149(6)
C1 0.0218(8) 0.0281(10) 0.0189(8) 0.0091(7) 0.0081(7) 0.0090(7)
C2 0.0254(8) 0.0249(9) 0.0201(8) 0.0077(7) 0.0086(7) 0.0089(7)
C3 0.0271(8) 0.0266(10) 0.0235(9) 0.0117(8) 0.0117(7) 0.0087(8)
C4 0.0255(8) 0.0284(10) 0.0206(8) 0.0083(8) 0.0106(7) 0.0098(8)
C5 0.0306(9) 0.0253(9) 0.0226(9) 0.0065(8) 0.0119(8) 0.0107(8)
C6 0.0254(8) 0.0250(9) 0.0225(9) 0.0095(8) 0.0094(7) 0.0084(8)
C7 0.0367(10) 0.0258(10) 0.0245(9) 0.0101(8) 0.0163(8) 0.0116(8)
C8 0.0430(11) 0.0301(11) 0.0353(11) 0.0184(9) 0.0232(10) 0.0174(9)
C9 0.0531(14) 0.0340(12) 0.0496(14) 0.0136(11) 0.0312(12) 0.0178(11)
C10 0.0659(18) 0.0484(15) 0.074(2) 0.0267(15) 0.0471(17) 0.0344(14)
C11 0.0584(17) 0.082(2) 0.077(2) 0.0477(19) 0.0405(17) 0.0475(17)
C12 0.0488(15) 0.088(2) 0.0502(16) 0.0298(16) 0.0159(13) 0.0370(16)
C13 0.0492(13) 0.0602(16) 0.0345(12) 0.0198(12) 0.0195(11) 0.0320(13)
C14 0.0486(12) 0.0238(10) 0.0357(11) 0.0088(9) 0.0265(10) 0.0139(9)
C15 0.0769(19) 0.0349(13) 0.0395(13) 0.0176(11) 0.0316(13) 0.0156(13)
C16 0.116(3) 0.0410(15) 0.069(2) 0.0313(15) 0.065(2) 0.0281(18)
C17 0.095(3) 0.0377(16) 0.116(3) 0.0327(19) 0.079(3) 0.0173(17)
C18 0.0515(17) 0.0510(18) 0.112(3) 0.0282(19) 0.0409(19) 0.0073(14)
C19 0.0434(13) 0.0400(14) 0.0697(18) 0.0243(13) 0.0256(13) 0.0115(11)
C20 0.0383(11) 0.0350(11) 0.0279(10) 0.0104(9) 0.0192(9) 0.0125(9)
C21A 0.089(5) 0.044(3) 0.055(3) 0.004(2) 0.055(3) 0.017(3)
C22A 0.076(4) 0.086(4) 0.027(2) 0.025(3) 0.027(2) 0.028(3)
C23A 0.049(3) 0.059(3) 0.056(3) 0.012(3) 0.038(3) 0.010(2)
C21B 0.056(3) 0.057(4) 0.020(2) 0.001(2) 0.014(2) 0.008(3)
C22B 0.062(4) 0.051(3) 0.039(3) 0.020(3) 0.036(3) 0.020(3)
C23B 0.053(3) 0.066(4) 0.050(3) 0.027(3) 0.036(3) 0.036(3)
C24 0.0383(11) 0.0277(10) 0.0278(10) 0.0121(8) 0.0163(9) 0.0099(9)
C25 0.0386(11) 0.0252(10) 0.0341(11) 0.0065(9) 0.0201(9) 0.0054(9)
C26 0.0364(12) 0.0496(15) 0.0453(14) 0.0177(12) 0.0171(11) 0.0080(11)
C27 0.0373(13) 0.0687(19) 0.0578(17) 0.0205(15) 0.0157(12) 0.0122(13)
C28 0.0375(13) 0.0663(19) 0.068(2) 0.0088(16) 0.0273(14) 0.0058(13)
C29 0.0581(17) 0.0556(17) 0.069(2) 0.0175(15) 0.0439(16) 0.0022(14)
C30 0.0527(14) 0.0432(14) 0.0500(15) 0.0176(12) 0.0298(13) 0.0094(12)
C31 0.0467(12) 0.0260(10) 0.0423(12) 0.0172(9) 0.0266(10) 0.0128(10)
C32 0.0704(18) 0.0371(13) 0.0425(14) 0.0101(11) 0.0195(13) 0.0209(13)
C33 0.096(3) 0.0371(15) 0.0605(19) 0.0039(14) 0.0280(18) 0.0209(17)
C34 0.083(2) 0.0373(15) 0.099(3) 0.0201(17) 0.054(2) 0.0294(16)
C35 0.0537(16) 0.0394(15) 0.108(3) 0.0290(17) 0.0395(18) 0.0211(14)
C36 0.0445(13) 0.0312(12) 0.0675(17) 0.0196(12) 0.0238(13) 0.0121(11)
F1 0.122(7) 0.116(5) 0.154(6) 0.071(5) 0.024(5) 0.008(5)
C37 0.073(6) 0.042(4) 0.088(7) 0.032(4) 0.023(5) 0.005(4)
C38 0.064(8) 0.054(5) 0.063(6) 0.015(5) 0.037(6) 0.010(6)
C39 0.078(7) 0.082(6) 0.065(7) 0.031(5) 0.027(6) -0.005(6)
C40 0.103(15) 0.058(7) 0.132(15) 0.034(9) 0.050(13) 0.001(9)
C41 0.081(8) 0.040(4) 0.098(9) 0.010(5) 0.048(7) 0.005(5)
C42 0.090(11) 0.053(5) 0.049(6) 0.017(5) 0.029(7) 0.002(7)
F2 0.055(2) 0.065(2) 0.089(3) 0.033(2) 0.0213(19) 0.0201(19)
C43 0.023(3) 0.033(5) 0.057(5) 0.014(3) 0.016(3) 0.007(3)
C44 0.028(4) 0.057(7) 0.035(4) 0.024(3) 0.009(3) 0.014(4)
C45 0.025(4) 0.054(7) 0.053(5) 0.012(4) 0.004(3) 0.010(4)
C46 0.030(4) 0.058(10) 0.066(6) 0.027(5) 0.005(4) 0.011(5)
C47 0.028(4) 0.062(7) 0.066(6) 0.038(5) 0.010(4) 0.014(4)
C48 0.023(3) 0.056(7) 0.029(3) 0.006(3) 0.002(2) 0.005(4)

loop_
_atom_type_symbol
_atom_type_description
_atom_type_scat_dispersion_real
_atom_type_scat_dispersion_imag
_atom_type_scat_source
C C 0.0033 0.0016 'International Tables Vol C Tables 4.2.6.8 and 6.1.1.4'
H H 0.0000 0.0000 'International Tables Vol C Tables 4.2.6.8 and 6.1.1.4'
F F 0.0171 0.0103 'International Tables Vol C Tables 4.2.6.8 and 6.1.1.4'
N N 0.0061 0.0033 'International Tables Vol C Tables 4.2.6.8 and 6.1.1.4'
Sn Sn -0.6537 1.4246 'International Tables Vol C Tables 4.2.6.8 and 6.1.1.4'

loop_
_geom_angle_atom_site_label_1
_geom_angle_atom_site_label_2
_geom_angle_atom_site_label_3
_geom_angle
_geom_angle_site_symmetry_1
_geom_angle_site_symmetry_3
C1 N1 Sn1 130.47(12) . .
C1 N1 Sn1 127.69(12) . 2_656
Sn1 N1 Sn1 101.78(6) . 2_656
N1 Sn1 N1 78.22(6) . 2_656
N1 Sn1 Sn1 39.27(4) . 2_656
N1 Sn1 Sn1 38.95(4) 2_656 2_656
N1 C1 C2 121.40(17) . .
N1 C1 C6 120.67(17) . .
C2 C1 C6 117.92(16) . .
C3 C2 C1 120.39(17) . .
C3 C2 C7 122.10(17) . .
C1 C2 C7 117.44(16) . .
C2 C3 C4 122.02(18) . .
C2 C3 H3 119.0 . .
C4 C3 H3 119.0 . .
C5 C4 C3 117.22(17) . .
C5 C4 C20 121.40(18) . .
C3 C4 C20 121.38(18) . .
C4 C5 C6 122.55(18) . .
C4 C5 H5 118.7 . .
C6 C5 H5 118.7 . .
C5 C6 C1 119.73(18) . .
C5 C6 C24 122.19(17) . .
C1 C6 C24 118.05(16) . .
C14 C7 C2 113.94(16) . .
C14 C7 C8 112.24(18) . .
C2 C7 C8 110.65(17) . .
C14 C7 H7 106.5 . .
C2 C7 H7 106.5 . .
C8 C7 H7 106.5 . .
C13 C8 C9 118.1(2) . .
C13 C8 C7 122.39(19) . .
C9 C8 C7 119.5(2) . .
C10 C9 C8 121.1(3) . .
C10 C9 H9 119.4 . .
C8 C9 H9 119.4 . .
C11 C10 C9 120.2(3) . .
C11 C10 H10 119.9 . .
C9 C10 H10 119.9 . .
C10 C11 C12 119.7(3) . .
C10 C11 H11 120.2 . .
C12 C11 H11 120.2 . .
C11 C12 C13 120.2(3) . .
C11 C12 H12 119.9 . .
C13 C12 H12 119.9 . .
C8 C13 C12 120.7(2) . .
C8 C13 H13 119.6 . .
C12 C13 H13 119.6 . .
C15 C14 C19 117.8(2) . .
C15 C14 C7 123.0(2) . .
C19 C14 C7 119.2(2) . .
C14 C15 C16 120.6(3) . .
C14 C15 H15 119.7 . .
C16 C15 H15 119.7 . .
C17 C16 C15 120.6(3) . .
C17 C16 H16 119.7 . .
C15 C16 H16 119.7 . .
C18 C17 C16 119.5(3) . .
C18 C17 H17 120.3 . .
C16 C17 H17 120.3 . .
C17 C18 C19 120.3(3) . .
C17 C18 H18 119.9 . .
C19 C18 H18 119.9 . .
C18 C19 C14 121.2(3) . .
C18 C19 H19 119.4 . .
C14 C19 H19 119.4 . .
C22B C20 C21B 110.6(4) . .
C21A C20 C23A 109.4(4) . .
C22B C20 C4 114.2(3) . .
C21A C20 C4 113.9(3) . .
C21B C20 C4 110.2(3) . .
C23A C20 C4 109.4(2) . .
C21A C20 C22A 108.1(4) . .
C23A C20 C22A 108.4(4) . .
C4 C20 C22A 107.6(2) . .
C22B C20 C23B 107.3(4) . .
C21B C20 C23B 108.4(4) . .
C4 C20 C23B 105.8(3) . .
C20 C21A H21A 109.5 . .
C20 C21A H21B 109.5 . .
H21A C21A H21B 109.5 . .
C20 C21A H21C 109.5 . .
H21A C21A H21C 109.5 . .
H21B C21A H21C 109.5 . .
C20 C22A H22A 109.5 . .
C20 C22A H22B 109.5 . .
H22A C22A H22B 109.5 . .
C20 C22A H22C 109.5 . .
H22A C22A H22C 109.5 . .
H22B C22A H22C 109.5 . .
C20 C23A H23A 109.5 . .
C20 C23A H23B 109.5 . .
H23A C23A H23B 109.5 . .
C20 C23A H23C 109.5 . .
H23A C23A H23C 109.5 . .
H23B C23A H23C 109.5 . .
C20 C21B H21D 109.5 . .
C20 C21B H21E 109.5 . .
H21D C21B H21E 109.5 . .
C20 C21B H21F 109.5 . .
H21D C21B H21F 109.5 . .
H21E C21B H21F 109.5 . .
C20 C22B H22D 109.5 . .
C20 C22B H22E 109.5 . .
H22D C22B H22E 109.5 . .
C20 C22B H22F 109.5 . .
H22D C22B H22F 109.5 . .
H22E C22B H22F 109.5 . .
C20 C23B H23D 109.5 . .
C20 C23B H23E 109.5 . .
H23D C23B H23E 109.5 . .
C20 C23B H23F 109.5 . .
H23D C23B H23F 109.5 . .
H23E C23B H23F 109.5 . .
C31 C24 C25 112.16(18) . .
C31 C24 C6 112.73(16) . .
C25 C24 C6 111.33(18) . .
C31 C24 H24 106.7 . .
C25 C24 H24 106.7 . .
C6 C24 H24 106.7 . .
C26 C25 C30 118.0(2) . .
C26 C25 C24 121.9(2) . .
C30 C25 C24 120.0(2) . .
C25 C26 C27 120.9(3) . .
C25 C26 H26 119.5 . .
C27 C26 H26 119.5 . .
C28 C27 C26 120.5(3) . .
C28 C27 H27 119.7 . .
C26 C27 H27 119.7 . .
C27 C28 C29 119.6(3) . .
C27 C28 H28 120.2 . .
C29 C28 H28 120.2 . .
C28 C29 C30 120.5(3) . .
C28 C29 H29 119.8 . .
C30 C29 H29 119.8 . .
C29 C30 C25 120.4(3) . .
C29 C30 H30 119.8 . .
C25 C30 H30 119.8 . .
C32 C31 C36 118.7(2) . .
C32 C31 C24 122.0(2) . .
C36 C31 C24 119.3(2) . .
C31 C32 C33 120.1(3) . .
C31 C32 H32 119.9 . .
C33 C32 H32 119.9 . .
C34 C33 C32 120.5(3) . .
C34 C33 H33 119.8 . .
C32 C33 H33 119.8 . .
C33 C34 C35 119.6(3) . .
C33 C34 H34 120.2 . .
C35 C34 H34 120.2 . .
C34 C35 C36 120.1(3) . .
C34 C35 H35 120.0 . .
C36 C35 H35 120.0 . .
C35 C36 C31 121.0(3) . .
C35 C36 H36 119.5 . .
C31 C36 H36 119.5 . .
F1 C37 C38 117.9(9) . .
F1 C37 C42 122.1(9) . .
C38 C37 C42 120.0 . .
C39 C38 C37 120.0 . .
C39 C38 H38 120.0 . .
C37 C38 H38 120.0 . .
C38 C39 C40 120.0 . .
C38 C39 H39 120.0 . .
C40 C39 H39 120.0 . .
C41 C40 C39 120.0 . .
C41 C40 H40 120.0 . .
C39 C40 H40 120.0 . .
C40 C41 C42 120.0 . .
C40 C41 H41 120.0 . .
C42 C41 H41 120.0 . .
C41 C42 C37 120.0 . .
C41 C42 H42 120.0 . .
C37 C42 H42 120.0 . .
C44 C43 C48 120.0 . .
C44 C43 F2 120.0(5) . .
C48 C43 F2 120.0(5) . .
C43 C44 C45 120.0 . .
C43 C44 H44 120.0 . .
C45 C44 H44 120.0 . .
C46 C45 C44 120.0 . .
C46 C45 H45 120.0 . .
C44 C45 H45 120.0 . .
C45 C46 C47 120.0 . .
C45 C46 H46 120.0 . .
C47 C46 H46 120.0 . .
C48 C47 C46 120.0 . .
C48 C47 H47 120.0 . .
C46 C47 H47 120.0 . .
C47 C48 C43 120.0 . .
C47 C48 H48 120.0 . .
C43 C48 H48 120.0 . .
F3A C49A C50A 123.3(4) . .
F3A C49A C54A 114.8(4) . .
C50A C49A C54A 120.0 . .
C51A C50A C49A 120.0 . .
C51A C50A H50A 120.0 . .
C49A C50A H50A 120.0 . .
C52A C51A C50A 120.0 . .
C52A C51A H51A 120.0 . .
C50A C51A H51A 120.0 . .
C51A C52A C53A 120.0 . .
C51A C52A H52A 120.0 . .
C53A C52A H52A 120.0 . .
C52A C53A C54A 120.0 . .
C52A C53A H53A 120.0 . .
C54A C53A H53A 120.0 . .
C53A C54A C49A 120.0 . .
C53A C54A H54A 120.0 . .
C49A C54A H54A 120.0 . .
F3B C49B C50B 121.6(4) . .
F3B C49B C54B 117.5(4) . .
C50B C49B C54B 120.0 . .
C51B C50B C49B 120.0 . .
C51B C50B H50B 120.0 . .
C49B C50B H50B 120.0 . .
C52B C51B C50B 120.0 . .
C52B C51B H51B 120.0 . .
C50B C51B H51B 120.0 . .
C51B C52B C53B 120.0 . .
C51B C52B H52B 120.0 . .
C53B C52B H52B 120.0 . .
C54B C53B C52B 120.0 . .
C54B C53B H53B 120.0 . .
C52B C53B H53B 120.0 . .
C53B C54B C49B 120.0 . .
C53B C54B H54B 120.0 . .
C49B C54B H54B 120.0 . .
F3C C49C C50C 119.6(4) . .
F3C C49C C54C 120.1(4) . .
C50C C49C C54C 120.0 . .
C49C C50C C51C 120.0 . .
C49C C50C H50C 120.0 . .
C51C C50C H50C 120.0 . .
C52C C51C C50C 120.0 . .
C52C C51C H51C 120.0 . .
C50C C51C H51C 120.0 . .
C51C C52C C53C 120.0 . .
C51C C52C H52C 120.0 . .
C53C C52C H52C 120.0 . .
C54C C53C C52C 120.0 . .
C54C C53C H53C 120.0 . .
C52C C53C H53C 120.0 . .
C53C C54C C49C 120.0 . .
C53C C54C H54C 120.0 . .
C49C C54C H54C 120.0 . .

loop_
_geom_bond_atom_site_label_1
_geom_bond_atom_site_label_2
_geom_bond_distance
_geom_bond_site_symmetry_2
N1 C1 1.394(2) .
N1 Sn1 2.0752(16) .
N1 Sn1 2.0897(16) 2_656
Sn1 N1 2.0898(16) 2_656
Sn1 Sn1 3.2318(3) 2_656
C1 C2 1.411(3) .
C1 C6 1.414(3) .
C2 C3 1.389(3) .
C2 C7 1.526(3) .
C3 C4 1.393(3) .
C3 H3 0.9500 .
C4 C5 1.390(3) .
C4 C20 1.533(3) .
C5 C6 1.392(3) .
C5 H5 0.9500 .
C6 C24 1.528(3) .
C7 C14 1.520(3) .
C7 C8 1.528(3) .
C7 H7 1.0000 .
C8 C13 1.379(3) .
C8 C9 1.398(3) .
C9 C10 1.382(4) .
C9 H9 0.9500 .
C10 C11 1.372(5) .
C10 H10 0.9500 .
C11 C12 1.381(4) .
C11 H11 0.9500 .
C12 C13 1.394(4) .
C12 H12 0.9500 .
C13 H13 0.9500 .
C14 C15 1.384(3) .
C14 C19 1.387(4) .
C15 C16 1.389(4) .
C15 H15 0.9500 .
C16 C17 1.373(5) .
C16 H16 0.9500 .
C17 C18 1.364(5) .
C17 H17 0.9500 .
C18 C19 1.387(4) .
C18 H18 0.9500 .
C19 H19 0.9500 .
C20 C22B 1.502(6) .
C20 C21A 1.514(5) .
C20 C21B 1.516(6) .
C20 C23A 1.522(5) .
C20 C22A 1.560(6) .
C20 C23B 1.568(6) .
C21A H21A 0.9800 .
C21A H21B 0.9800 .
C21A H21C 0.9800 .
C22A H22A 0.9800 .
C22A H22B 0.9800 .
C22A H22C 0.9800 .
C23A H23A 0.9800 .
C23A H23B 0.9800 .
C23A H23C 0.9800 .
C21B H21D 0.9800 .
C21B H21E 0.9800 .
C21B H21F 0.9800 .
C22B H22D 0.9800 .
C22B H22E 0.9800 .
C22B H22F 0.9800 .
C23B H23D 0.9800 .
C23B H23E 0.9800 .
C23B H23F 0.9800 .
C24 C31 1.521(3) .
C24 C25 1.526(3) .
C24 H24 1.0000 .
C25 C26 1.379(4) .
C25 C30 1.397(3) .
C26 C27 1.396(4) .
C26 H26 0.9500 .
C27 C28 1.363(4) .
C27 H27 0.9500 .
C28 C29 1.373(5) .
C28 H28 0.9500 .
C29 C30 1.392(4) .
C29 H29 0.9500 .
C30 H30 0.9500 .
C31 C32 1.379(4) .
C31 C36 1.384(4) .
C32 C33 1.398(4) .
C32 H32 0.9500 .
C33 C34 1.370(5) .
C33 H33 0.9500 .
C34 C35 1.374(5) .
C34 H34 0.9500 .
C35 C36 1.384(4) .
C35 H35 0.9500 .
C36 H36 0.9500 .
F1 C37 1.314(12) .
C37 C38 1.3900 .
C37 C42 1.3900 .
C38 C39 1.3900 .
C38 H38 0.9500 .
C39 C40 1.3900 .
C39 H39 0.9500 .
C40 C41 1.3900 .
C40 H40 0.9500 .
C41 C42 1.3900 .
C41 H41 0.9500 .
C42 H42 0.9500 .
F2 C43 1.425(14) .
C43 C44 1.3900 .
C43 C48 1.3900 .
C44 C45 1.3900 .
C44 H44 0.9500 .
C45 C46 1.3900 .
C45 H45 0.9500 .
C46 C47 1.3900 .
C46 H46 0.9500 .
C47 C48 1.3900 .
C47 H47 0.9500 .
C48 H48 0.9500 .
F3A C49A 1.373(8) .
C49A C50A 1.3900 .
C49A C54A 1.3900 .
C50A C51A 1.3900 .
C50A H50A 0.9500 .
C51A C52A 1.3900 .
C51A H51A 0.9500 .
C52A C53A 1.3900 .
C52A H52A 0.9500 .
C53A C54A 1.3900 .
C53A H53A 0.9500 .
C54A H54A 0.9500 .
F3B C49B 1.361(9) .
C49B C50B 1.3900 .
C49B C54B 1.3900 .
C50B C51B 1.3900 .
C50B H50B 0.9500 .
C51B C52B 1.3900 .
C51B H51B 0.9500 .
C52B C53B 1.3900 .
C52B H52B 0.9500 .
C53B C54B 1.3900 .
C53B H53B 0.9500 .
C54B H54B 0.9500 .
F3C C49C 1.327(10) .
C49C C50C 1.3900 .
C49C C54C 1.3900 .
C50C C51C 1.3900 .
C50C H50C 0.9500 .
C51C C52C 1.3900 .
C51C H51C 0.9500 .
C52C C53C 1.3900 .
C52C H52C 0.9500 .
C53C C54C 1.3900 .
C53C H53C 0.9500 .
C54C H54C 0.9500 .

loop_
_geom_torsion_atom_site_label_1
_geom_torsion_atom_site_label_2
_geom_torsion_atom_site_label_3
_geom_torsion_atom_site_label_4
_geom_torsion
_geom_torsion_site_symmetry_1
_geom_torsion_site_symmetry_2
_geom_torsion_site_symmetry_3
_geom_torsion_site_symmetry_4
Sn1 N1 C1 C2 -88.5(2) . . . .
Sn1 N1 C1 C2 88.2(2) 2_656 . . .
Sn1 N1 C1 C6 91.3(2) . . . .
Sn1 N1 C1 C6 -92.0(2) 2_656 . . .
N1 C1 C2 C3 -176.01(17) . . . .
C6 C1 C2 C3 4.2(3) . . . .
N1 C1 C2 C7 7.1(3) . . . .
C6 C1 C2 C7 -172.65(17) . . . .
C1 C2 C3 C4 -1.1(3) . . . .
C7 C2 C3 C4 175.59(18) . . . .
C2 C3 C4 C5 -2.2(3) . . . .
C2 C3 C4 C20 176.89(18) . . . .
C3 C4 C5 C6 2.5(3) . . . .
C20 C4 C5 C6 -176.62(19) . . . .
C4 C5 C6 C1 0.6(3) . . . .
C4 C5 C6 C24 -177.31(19) . . . .
N1 C1 C6 C5 176.28(17) . . . .
C2 C1 C6 C5 -4.0(3) . . . .
N1 C1 C6 C24 -5.7(3) . . . .
C2 C1 C6 C24 174.05(17) . . . .
C3 C2 C7 C14 23.6(3) . . . .
C1 C2 C7 C14 -159.56(18) . . . .
C3 C2 C7 C8 -104.0(2) . . . .
C1 C2 C7 C8 72.9(2) . . . .
C14 C7 C8 C13 -100.7(2) . . . .
C2 C7 C8 C13 27.8(3) . . . .
C14 C7 C8 C9 79.1(2) . . . .
C2 C7 C8 C9 -152.4(2) . . . .
C13 C8 C9 C10 0.9(4) . . . .
C7 C8 C9 C10 -178.8(2) . . . .
C8 C9 C10 C11 -0.3(4) . . . .
C9 C10 C11 C12 -0.2(5) . . . .
C10 C11 C12 C13 0.1(5) . . . .
C9 C8 C13 C12 -1.0(4) . . . .
C7 C8 C13 C12 178.7(2) . . . .
C11 C12 C13 C8 0.5(5) . . . .
C2 C7 C14 C15 -87.6(3) . . . .
C8 C7 C14 C15 39.2(3) . . . .
C2 C7 C14 C19 91.6(2) . . . .
C8 C7 C14 C19 -141.7(2) . . . .
C19 C14 C15 C16 -1.4(4) . . . .
C7 C14 C15 C16 177.8(2) . . . .
C14 C15 C16 C17 1.3(4) . . . .
C15 C16 C17 C18 -0.7(5) . . . .
C16 C17 C18 C19 0.2(5) . . . .
C17 C18 C19 C14 -0.3(5) . . . .
C15 C14 C19 C18 0.9(4) . . . .
C7 C14 C19 C18 -178.3(2) . . . .
C5 C4 C20 C22B 177.2(3) . . . .
C3 C4 C20 C22B -1.8(4) . . . .
C5 C4 C20 C21A -1.5(4) . . . .
C3 C4 C20 C21A 179.4(4) . . . .
C5 C4 C20 C21B -57.5(4) . . . .
C3 C4 C20 C21B 123.4(4) . . . .
C5 C4 C20 C23A 121.2(3) . . . .
C3 C4 C20 C23A -57.9(4) . . . .
C5 C4 C20 C22A -121.3(3) . . . .
C3 C4 C20 C22A 59.6(3) . . . .
C5 C4 C20 C23B 59.5(3) . . . .
C3 C4 C20 C23B -119.6(3) . . . .
C5 C6 C24 C31 -19.3(3) . . . .
C1 C6 C24 C31 162.76(18) . . . .
C5 C6 C24 C25 107.8(2) . . . .
C1 C6 C24 C25 -70.2(2) . . . .
C31 C24 C25 C26 99.9(3) . . . .
C6 C24 C25 C26 -27.5(3) . . . .
C31 C24 C25 C30 -77.7(3) . . . .
C6 C24 C25 C30 154.9(2) . . . .
C30 C25 C26 C27 0.7(4) . . . .
C24 C25 C26 C27 -176.9(2) . . . .
C25 C26 C27 C28 -1.1(4) . . . .
C26 C27 C28 C29 0.6(5) . . . .
C27 C28 C29 C30 0.3(5) . . . .
C28 C29 C30 C25 -0.6(4) . . . .
C26 C25 C30 C29 0.1(4) . . . .
C24 C25 C30 C29 177.8(2) . . . .
C25 C24 C31 C32 -35.5(3) . . . .
C6 C24 C31 C32 91.1(3) . . . .
C25 C24 C31 C36 147.1(2) . . . .
C6 C24 C31 C36 -86.3(3) . . . .
C36 C31 C32 C33 1.0(4) . . . .
C24 C31 C32 C33 -176.4(3) . . . .
C31 C32 C33 C34 0.4(5) . . . .
C32 C33 C34 C35 -1.4(5) . . . .
C33 C34 C35 C36 1.1(5) . . . .
C34 C35 C36 C31 0.4(5) . . . .
C32 C31 C36 C35 -1.4(4) . . . .
C24 C31 C36 C35 176.1(2) . . . .
F1 C37 C38 C39 179.5(13) . . . .
C42 C37 C38 C39 0.0 . . . .
C37 C38 C39 C40 0.0 . . . .
C38 C39 C40 C41 0.0 . . . .
C39 C40 C41 C42 0.0 . . . .
C40 C41 C42 C37 0.0 . . . .
F1 C37 C42 C41 -179.5(13) . . . .
C38 C37 C42 C41 0.0 . . . .
C48 C43 C44 C45 0.0 . . . .
F2 C43 C44 C45 179.0(6) . . . .
C43 C44 C45 C46 0.0 . . . .
C44 C45 C46 C47 0.0 . . . .
C45 C46 C47 C48 0.0 . . . .
C46 C47 C48 C43 0.0 . . . .
C44 C43 C48 C47 0.0 . . . .
F2 C43 C48 C47 -179.0(6) . . . .
F3A C49A C50A C51A 163.5(9) . . . .
C54A C49A C50A C51A 0.0 . . . .
C49A C50A C51A C52A 0.0 . . . .
C50A C51A C52A C53A 0.0 . . . .
C51A C52A C53A C54A 0.0 . . . .
C52A C53A C54A C49A 0.0 . . . .
F3A C49A C54A C53A -164.9(8) . . . .
C50A C49A C54A C53A 0.0 . . . .
F3B C49B C50B C51B 168.7(8) . . . .
C54B C49B C50B C51B 0.0 . . . .
C49B C50B C51B C52B 0.0 . . . .
C50B C51B C52B C53B 0.0 . . . .
C51B C52B C53B C54B 0.0 . . . .
C52B C53B C54B C49B 0.0 . . . .
F3B C49B C54B C53B -169.2(7) . . . .
C50B C49B C54B C53B 0.0 . . . .
F3C C49C C50C C51C 173.9(11) . . . .
C54C C49C C50C C51C 0.0 . . . .
C49C C50C C51C C52C 0.0 . . . .
C50C C51C C52C C53C 0.0 . . . .
C51C C52C C53C C54C 0.0 . . . .
C52C C53C C54C C49C 0.0 . . . .
F3C C49C C54C C53C -173.9(11) . . . .
C50C C49C C54C C53C 0.0 . . . .
